data_7151714
loop_
_publ_author_name
'Pozharskii, Alexander F.'
'Povalyakhina, Maria A.'
'Degtyarev, Alexander V.'
'Ryabtsova, Oxana V.'
'Ozeryanskii, Valery A.'
'Dyablo, Olga V.'
'Tkachuk, Anna V.'
'Kazheva, Olga N.'
'Chekhlov, Anatolii N.'
'Dyachenko, Oleg A.'

_publ_section_title
;
 Naphthalene proton sponges as hydride donors: diverse appearances of
 the tert-amino-effect.
;
_journal_issue 6
_journal_name_full 'Organic &amp; biomolecular chemistry'
_journal_page_first 1887
_journal_page_last 1900
_journal_paper_doi 10.1039/C0OB00899K
_journal_volume 9
_journal_year 2011
_chemical_formula_moiety 'C22 H18 N6, 0.25(C2 H7 N), 0.75(C2 H3 N) '
_chemical_formula_sum 'C24 H22 N7'
_chemical_formula_weight 408.49
_chemical_name_systematic
;
?
;
_space_group_IT_number 2
_symmetry_cell_setting triclinic
_symmetry_space_group_name_Hall '-P 1'
_symmetry_space_group_name_H-M 'P -1'
_atom_sites_solution_hydrogens geom
_atom_sites_solution_primary direct
_atom_sites_solution_secondary difmap
_audit_creation_method SHELXL-97
_cell_angle_alpha 101.997(2)
_cell_angle_beta 90.461(2)
_cell_angle_gamma 94.532(2)
_cell_formula_units_Z 2
_cell_length_a 6.6455(7)
_cell_length_b 12.9280(13)
_cell_length_c 12.9430(13)
_cell_measurement_reflns_used 322
_cell_measurement_temperature 100(2)
_cell_measurement_theta_max 26
_cell_measurement_theta_min 3
_cell_volume 1083.94(19)
_computing_cell_refinement 'Bruker SAINT'
_computing_data_collection 'Bruker APEX II'
_computing_data_reduction 'Bruker SAINT'
_computing_molecular_graphics 'Bruker SHELXTL'
_computing_publication_material 'Bruker SHELXTL'
_computing_structure_refinement 'SHELXL-97 (Sheldrick, 1997)'
_computing_structure_solution 'SHELXS-97 (Sheldrick, 1997)'
_diffrn_ambient_temperature 100(2)
_diffrn_measured_fraction_theta_full 0.989
_diffrn_measured_fraction_theta_max 0.989
_diffrn_measurement_device_type 'Bruker APEX II CCD area detector''
_diffrn_measurement_method 'omega scans'
_diffrn_radiation_monochromator graphite
_diffrn_radiation_source 'fine-focus sealed tube'
_diffrn_radiation_type MoK\a
_diffrn_radiation_wavelength 0.71073
_diffrn_reflns_av_R_equivalents 0.0259
_diffrn_reflns_av_sigmaI/netI 0.0344
_diffrn_reflns_limit_h_max 8
_diffrn_reflns_limit_h_min -8
_diffrn_reflns_limit_k_max 15
_diffrn_reflns_limit_k_min -15
_diffrn_reflns_limit_l_max 15
_diffrn_reflns_limit_l_min -15
_diffrn_reflns_number 10008
_diffrn_reflns_theta_full 26.00
_diffrn_reflns_theta_max 26.00
_diffrn_reflns_theta_min 3.08
_exptl_absorpt_coefficient_mu 0.079
_exptl_absorpt_correction_T_max 0.981
_exptl_absorpt_correction_T_min 0.958
_exptl_absorpt_correction_type multi-scan
_exptl_absorpt_process_details SADABS
_exptl_crystal_colour grey
_exptl_crystal_density_diffrn 1.252
_exptl_crystal_density_method 'not measured'
_exptl_crystal_description plate
_exptl_crystal_F_000 430
_exptl_crystal_size_max 0.55
_exptl_crystal_size_mid 0.40
_exptl_crystal_size_min 0.25
_refine_diff_density_max 0.367
_refine_diff_density_min -0.292
_refine_diff_density_rms 0.047
_refine_ls_extinction_method none
_refine_ls_goodness_of_fit_ref 1.030
_refine_ls_hydrogen_treatment constr
_refine_ls_matrix_type full
_refine_ls_number_parameters 317
_refine_ls_number_reflns 4202
_refine_ls_number_restraints 12
_refine_ls_restrained_S_all 1.029
_refine_ls_R_factor_all 0.0669
_refine_ls_R_factor_gt 0.0501
_refine_ls_shift/su_max 0.007
_refine_ls_shift/su_mean 0.000
_refine_ls_structure_factor_coef Fsqd
_refine_ls_weighting_details 'calc w=1/[\s^2^(Fo^2^)+(0.0608P)^2^+0.6073P] where P=(Fo^2^+2Fc^2^)/3'
_refine_ls_weighting_scheme calc
_refine_ls_wR_factor_gt 0.1227
_refine_ls_wR_factor_ref 0.1327
_reflns_number_gt 3262
_reflns_number_total 4202
_reflns_threshold_expression I>2\s(I)
_cod_data_source_file C0OB00899K.TXT
_cod_data_source_block to
_cod_depositor_comments
;
The following automatic conversions were performed:
'_symmetry_cell_setting' value 'Triclinic' changed to 'triclinic'
according to '/home/saulius/struct/CIF-dictionaries/cif_core.dic'
dictionary named 'cif_core.dic' version 2.4.1 from 2010-06-29.

Automatic conversion script
Id: cif_fix_enum 1555 2011-01-17 13:19:09Z saulius 
;
_cod_database_code 7151714

loop_
_symmetry_equiv_pos_as_xyz
'x, y, z'
'-x, -y, -z'

loop_
_atom_site_label
_atom_site_type_symbol
_atom_site_fract_x
_atom_site_fract_y
_atom_site_fract_z
_atom_site_U_iso_or_equiv
_atom_site_adp_type
_atom_site_occupancy
_atom_site_symmetry_multiplicity
_atom_site_calc_flag
_atom_site_refinement_flags
_atom_site_disorder_assembly
_atom_site_disorder_group
N1 N -0.26852(15) -0.23465(8) 0.21878(8) 0.0171(2) Uani 1 1 d . . .
N2 N -0.21133(15) -0.42094(8) 0.28996(8) 0.0179(2) Uani 1 1 d . . .
N3 N -0.08028(19) 0.12682(9) 0.20227(10) 0.0323(3) Uani 1 1 d . . .
N4 N -0.63576(19) -0.06490(11) 0.12012(11) 0.0392(3) Uani 1 1 d . . .
N5 N -0.39045(19) -0.69103(10) 0.49072(10) 0.0334(3) Uani 1 1 d . . .
N6 N 0.15634(17) -0.60440(9) 0.35508(9) 0.0275(3) Uani 1 1 d . . .
C1 C -0.23232(17) -0.29633(9) 0.11760(9) 0.0158(3) Uani 1 1 d . . .
C2 C -0.19009(17) -0.24696(9) 0.03370(10) 0.0173(3) Uani 1 1 d . . .
C3 C -0.17585(18) -0.30762(10) -0.06980(10) 0.0188(3) Uani 1 1 d . . .
H3A H -0.1440 -0.2737 -0.1250 0.023 Uiso 1 1 calc R . .
C4 C -0.20833(17) -0.41510(10) -0.08950(9) 0.0181(3) Uani 1 1 d . . .
H4A H -0.2096 -0.4536 -0.1587 0.022 Uiso 1 1 calc R . .
C5 C -0.24027(17) -0.46887(9) -0.00580(9) 0.0165(3) Uani 1 1 d . . .
C6 C -0.27311(17) -0.58076(10) -0.02892(10) 0.0179(3) Uani 1 1 d . . .
H6A H -0.2711 -0.6178 -0.0986 0.021 Uiso 1 1 calc R . .
C7 C -0.30753(17) -0.63455(9) 0.04957(10) 0.0177(3) Uani 1 1 d . . .
H7A H -0.3401 -0.7075 0.0329 0.021 Uiso 1 1 calc R . .
C8 C -0.29438(17) -0.58077(9) 0.15629(10) 0.0167(3) Uani 1 1 d . . .
C9 C -0.24929(17) -0.47157(9) 0.18304(9) 0.0157(3) Uani 1 1 d . . .
C10 C -0.23980(17) -0.41093(9) 0.10076(9) 0.0158(3) Uani 1 1 d . . .
C11 C -0.46213(19) -0.25382(10) 0.26788(10) 0.0222(3) Uani 1 1 d . . .
H11A H -0.5046 -0.3282 0.2504 0.033 Uiso 1 1 calc R . .
H11B H -0.5616 -0.2148 0.2422 0.033 Uiso 1 1 calc R . .
H11C H -0.4469 -0.2310 0.3432 0.033 Uiso 1 1 calc R . .
C12 C -0.18866(19) -0.12583(9) 0.23902(10) 0.0204(3) Uani 1 1 d . . .
H12A H -0.0427 -0.1227 0.2460 0.024 Uiso 1 1 calc R . .
H12B H -0.2393 -0.0890 0.3055 0.024 Uiso 1 1 calc R . .
C13 C -0.24625(19) -0.06756(10) 0.14934(10) 0.0209(3) Uani 1 1 d . . .
C14 C -0.15578(19) -0.12788(10) 0.04675(10) 0.0213(3) Uani 1 1 d . . .
H14A H -0.2163 -0.1069 -0.0134 0.026 Uiso 1 1 calc R . .
H14B H -0.0118 -0.1080 0.0475 0.026 Uiso 1 1 calc R . .
C15 C -0.4669(2) -0.06605(10) 0.13518(11) 0.0251(3) Uani 1 1 d . . .
C16 C -0.1570(2) 0.04291(10) 0.17736(11) 0.0242(3) Uani 1 1 d . . .
C17 C -0.01725(19) -0.35941(10) 0.31849(10) 0.0234(3) Uani 1 1 d . . .
H17A H 0.0245 -0.3255 0.2620 0.035 Uiso 1 1 calc R . .
H17B H 0.0821 -0.4059 0.3306 0.035 Uiso 1 1 calc R . .
H17C H -0.0310 -0.3065 0.3816 0.035 Uiso 1 1 calc R . .
C18 C -0.2926(2) -0.47623(10) 0.36795(10) 0.0203(3) Uani 1 1 d . . .
H18A H -0.4384 -0.4751 0.3676 0.024 Uiso 1 1 calc R . .
H18B H -0.2410 -0.4397 0.4374 0.024 Uiso 1 1 calc R . .
C19 C -0.23672(19) -0.59452(10) 0.34697(10) 0.0197(3) Uani 1 1 d . . .
C20 C -0.32871(19) -0.64837(9) 0.23728(10) 0.0200(3) Uani 1 1 d . . .
H20A H -0.2697 -0.7152 0.2131 0.024 Uiso 1 1 calc R . .
H20B H -0.4727 -0.6639 0.2436 0.024 Uiso 1 1 calc R . .
C21 C -0.0151(2) -0.59993(10) 0.35062(10) 0.0213(3) Uani 1 1 d . . .
C22 C -0.3222(2) -0.64912(10) 0.42805(10) 0.0241(3) Uani 1 1 d . . .
N1S N -0.1467(5) -0.0275(2) 0.5486(2) 0.0429(7) Uani 0.50 1 d P . .
H1SA H -0.0492 -0.0728 0.5384 0.051 Uiso 0.25 1 d PR . .
C1S C -0.2429(9) -0.0328(5) 0.5624(5) 0.0248(7) Uani 0.25 1 d PU . .
C2S C -0.3144(6) -0.0556(3) 0.6008(3) 0.0547(11) Uani 0.50 1 d P . .
H2SA H -0.3006 -0.1223 0.6204 0.082 Uiso 0.50 1 d PR . .
H2SB H -0.3291 -0.0019 0.6632 0.082 Uiso 0.50 1 d PR . .
H2SC H -0.4315 -0.0614 0.5554 0.082 Uiso 0.50 1 d PR . .
N1A N 0.0438(8) 0.1021(3) 0.4579(3) 0.0790(15) Uani 0.50 1 d P . .
C1A C -0.0522(6) 0.0842(2) 0.4826(3) 0.0448(10) Uani 0.50 1 d P . .
C2A C -0.1974(5) 0.0606(3) 0.5250(2) 0.0389(9) Uani 0.50 1 d P . .
H2AA H -0.1629 0.0504 0.5941 0.047 Uiso 0.50 1 d PR . .
H2AC H -0.2853 0.1271 0.5294 0.047 Uiso 0.50 1 d PR . .
H2AB H -0.2679 -0.0032 0.4854 0.047 Uiso 0.50 1 d PR . .
C1B C -0.1123(9) 0.0673(5) 0.5163(5) 0.0208(7) Uani 0.25 1 d PU . .
H1BA H 0.0148 0.0726 0.4822 0.031 Uiso 0.25 1 d PR . .
H1BB H -0.2203 0.0672 0.4666 0.031 Uiso 0.25 1 d PR . .
H1BC H -0.1179 0.1267 0.5744 0.031 Uiso 0.25 1 d PR . .

loop_
_atom_site_aniso_label
_atom_site_aniso_U_11
_atom_site_aniso_U_22
_atom_site_aniso_U_33
_atom_site_aniso_U_23
_atom_site_aniso_U_13
_atom_site_aniso_U_12
N1 0.0211(5) 0.0135(5) 0.0164(5) 0.0021(4) 0.0009(4) 0.0022(4)
N2 0.0219(5) 0.0175(5) 0.0138(5) 0.0021(4) -0.0016(4) 0.0023(4)
N3 0.0382(7) 0.0199(5) 0.0390(7) 0.0065(5) 0.0046(5) 0.0020(5)
N4 0.0283(6) 0.0421(7) 0.0499(8) 0.0138(6) -0.0024(6) 0.0089(6)
N5 0.0408(7) 0.0323(6) 0.0320(6) 0.0152(5) 0.0083(5) 0.0098(5)
N6 0.0271(6) 0.0321(6) 0.0247(6) 0.0071(5) -0.0006(5) 0.0072(5)
C1 0.0128(5) 0.0170(5) 0.0169(6) 0.0017(5) -0.0014(4) 0.0019(4)
C2 0.0126(5) 0.0186(6) 0.0212(6) 0.0050(5) -0.0006(5) 0.0026(5)
C3 0.0159(5) 0.0248(6) 0.0171(6) 0.0072(5) 0.0018(5) 0.0032(5)
C4 0.0155(5) 0.0241(6) 0.0136(6) 0.0009(5) -0.0003(5) 0.0039(5)
C5 0.0106(5) 0.0198(6) 0.0191(6) 0.0032(5) -0.0005(4) 0.0046(4)
C6 0.0136(5) 0.0194(6) 0.0182(6) -0.0027(5) -0.0014(5) 0.0043(5)
C7 0.0138(5) 0.0149(5) 0.0232(6) 0.0005(5) -0.0019(5) 0.0026(5)
C8 0.0135(5) 0.0166(5) 0.0201(6) 0.0030(5) 0.0000(5) 0.0042(4)
C9 0.0142(5) 0.0162(5) 0.0165(6) 0.0016(5) -0.0004(4) 0.0049(4)
C10 0.0117(5) 0.0186(6) 0.0168(6) 0.0024(5) -0.0005(4) 0.0033(4)
C11 0.0258(6) 0.0184(6) 0.0210(6) 0.0001(5) 0.0049(5) 0.0040(5)
C12 0.0238(6) 0.0154(6) 0.0211(6) 0.0019(5) -0.0019(5) 0.0020(5)
C13 0.0209(6) 0.0169(6) 0.0261(6) 0.0070(5) -0.0001(5) 0.0023(5)
C14 0.0212(6) 0.0197(6) 0.0240(6) 0.0065(5) 0.0006(5) 0.0030(5)
C15 0.0268(7) 0.0210(6) 0.0289(7) 0.0075(5) 0.0013(5) 0.0051(5)
C16 0.0252(6) 0.0206(6) 0.0286(7) 0.0078(5) 0.0040(5) 0.0062(5)
C17 0.0261(6) 0.0191(6) 0.0241(6) 0.0030(5) -0.0061(5) 0.0017(5)
C18 0.0260(6) 0.0174(6) 0.0180(6) 0.0037(5) 0.0010(5) 0.0057(5)
C19 0.0209(6) 0.0196(6) 0.0205(6) 0.0066(5) 0.0007(5) 0.0063(5)
C20 0.0216(6) 0.0150(6) 0.0236(6) 0.0044(5) -0.0006(5) 0.0033(5)
C21 0.0283(7) 0.0210(6) 0.0159(6) 0.0054(5) -0.0004(5) 0.0053(5)
C22 0.0271(6) 0.0227(6) 0.0242(7) 0.0063(5) 0.0017(5) 0.0083(5)
N1S 0.0657(17) 0.0312(13) 0.0245(13) -0.0144(11) -0.0236(12) 0.0163(13)
C1S 0.0238(9) 0.0259(9) 0.0245(10) 0.0049(7) 0.0012(7) 0.0015(7)
C2S 0.049(2) 0.063(2) 0.044(2) -0.0025(19) 0.0025(17) -0.0130(19)
N1A 0.160(4) 0.0438(19) 0.0262(16) 0.0023(14) -0.027(2) -0.016(2)
C1A 0.096(3) 0.0110(13) 0.0261(16) -0.0061(12) -0.0333(17) 0.0256(15)
C2A 0.0451(18) 0.0419(18) 0.0235(15) -0.0085(14) -0.0130(14) 0.0077(16)
C1B 0.0212(9) 0.0207(9) 0.0207(10) 0.0047(7) 0.0003(7) 0.0016(7)

loop_
_atom_type_symbol
_atom_type_description
_atom_type_scat_dispersion_real
_atom_type_scat_dispersion_imag
_atom_type_scat_source
C C 0.0033 0.0016 'International Tables Vol C Tables 4.2.6.8 and 6.1.1.4'
H H 0.0000 0.0000 'International Tables Vol C Tables 4.2.6.8 and 6.1.1.4'
N N 0.0061 0.0033 'International Tables Vol C Tables 4.2.6.8 and 6.1.1.4'

loop_
_geom_angle_atom_site_label_1
_geom_angle_atom_site_label_2
_geom_angle_atom_site_label_3
_geom_angle
_geom_angle_site_symmetry_1
_geom_angle_site_symmetry_3
_geom_angle_publ_flag
C1 N1 C12 116.25(10) . . ?
C1 N1 C11 118.68(9) . . ?
C12 N1 C11 114.87(10) . . ?
C9 N2 C18 116.49(10) . . ?
C9 N2 C17 118.29(10) . . ?
C18 N2 C17 115.52(10) . . ?
C2 C1 N1 120.01(11) . . ?
C2 C1 C10 119.56(10) . . ?
N1 C1 C10 120.43(11) . . ?
C1 C2 C3 120.57(11) . . ?
C1 C2 C14 123.01(11) . . ?
C3 C2 C14 116.42(11) . . ?
C4 C3 C2 120.60(12) . . ?
C4 C3 H3A 119.7 . . ?
C2 C3 H3A 119.7 . . ?
C3 C4 C5 120.62(11) . . ?
C3 C4 H4A 119.7 . . ?
C5 C4 H4A 119.7 . . ?
C4 C5 C6 119.23(11) . . ?
C4 C5 C10 120.37(11) . . ?
C6 C5 C10 120.39(11) . . ?
C7 C6 C5 120.63(11) . . ?
C7 C6 H6A 119.7 . . ?
C5 C6 H6A 119.7 . . ?
C6 C7 C8 120.53(11) . . ?
C6 C7 H7A 119.7 . . ?
C8 C7 H7A 119.7 . . ?
C9 C8 C7 120.72(12) . . ?
C9 C8 C20 122.99(11) . . ?
C7 C8 C20 116.28(10) . . ?
C8 C9 N2 119.85(11) . . ?
C8 C9 C10 119.49(10) . . ?
N2 C9 C10 120.65(10) . . ?
C5 C10 C9 117.26(11) . . ?
C5 C10 C1 117.31(11) . . ?
C9 C10 C1 125.42(10) . . ?
N1 C11 H11A 109.5 . . ?
N1 C11 H11B 109.5 . . ?
H11A C11 H11B 109.5 . . ?
N1 C11 H11C 109.5 . . ?
H11A C11 H11C 109.5 . . ?
H11B C11 H11C 109.5 . . ?
N1 C12 C13 112.68(10) . . ?
N1 C12 H12A 109.1 . . ?
C13 C12 H12A 109.1 . . ?
N1 C12 H12B 109.1 . . ?
C13 C12 H12B 109.1 . . ?
H12A C12 H12B 107.8 . . ?
C16 C13 C15 108.35(11) . . ?
C16 C13 C14 110.91(11) . . ?
C15 C13 C14 110.06(10) . . ?
C16 C13 C12 108.41(10) . . ?
C15 C13 C12 112.71(11) . . ?
C14 C13 C12 106.41(10) . . ?
C2 C14 C13 112.46(11) . . ?
C2 C14 H14A 109.1 . . ?
C13 C14 H14A 109.1 . . ?
C2 C14 H14B 109.1 . . ?
C13 C14 H14B 109.1 . . ?
H14A C14 H14B 107.8 . . ?
N4 C15 C13 177.27(15) . . ?
N3 C16 C13 176.37(15) . . ?
N2 C17 H17A 109.5 . . ?
N2 C17 H17B 109.5 . . ?
H17A C17 H17B 109.5 . . ?
N2 C17 H17C 109.5 . . ?
H17A C17 H17C 109.5 . . ?
H17B C17 H17C 109.5 . . ?
N2 C18 C19 112.10(10) . . ?
N2 C18 H18A 109.2 . . ?
C19 C18 H18A 109.2 . . ?
N2 C18 H18B 109.2 . . ?
C19 C18 H18B 109.2 . . ?
H18A C18 H18B 107.9 . . ?
C22 C19 C21 107.28(11) . . ?
C22 C19 C20 109.88(10) . . ?
C21 C19 C20 111.51(10) . . ?
C22 C19 C18 110.84(10) . . ?
C21 C19 C18 111.04(10) . . ?
C20 C19 C18 106.33(10) . . ?
C8 C20 C19 112.75(10) . . ?
C8 C20 H20A 109.0 . . ?
C19 C20 H20A 109.0 . . ?
C8 C20 H20B 109.0 . . ?
C19 C20 H20B 109.0 . . ?
H20A C20 H20B 107.8 . . ?
N6 C21 C19 178.89(14) . . ?
N5 C22 C19 179.26(15) . . ?
C2S N1S C1B 124.7(4) . . ?
N1S C1S C2S 143.6(11) . . ?
N1A C1A C2A 176.6(5) . . ?
N1S C1B H1BA 112.2 . . ?
N1S C1B H1BB 104.7 . . ?
H1BA C1B H1BB 109.5 . . ?
N1S C1B H1BC 111.4 . . ?
N1A C1B H1BC 102.1 . . ?
H1BA C1B H1BC 109.5 . . ?
H1BB C1B H1BC 109.5 . . ?

loop_
_geom_bond_atom_site_label_1
_geom_bond_atom_site_label_2
_geom_bond_distance
_geom_bond_site_symmetry_2
_geom_bond_publ_flag
N1 C1 1.4177(15) . ?
N1 C12 1.4338(15) . ?
N1 C11 1.4660(16) . ?
N2 C9 1.4138(15) . ?
N2 C18 1.4385(17) . ?
N2 C17 1.4632(16) . ?
N3 C16 1.1425(17) . ?
N4 C15 1.1390(18) . ?
N5 C22 1.1431(18) . ?
N6 C21 1.1470(17) . ?
C1 C2 1.3891(18) . ?
C1 C10 1.4487(17) . ?
C2 C3 1.4127(17) . ?
C2 C14 1.5121(17) . ?
C3 C4 1.3589(18) . ?
C3 H3A 0.9300 . ?
C4 C5 1.4126(18) . ?
C4 H4A 0.9300 . ?
C5 C6 1.4137(17) . ?
C5 C10 1.4260(16) . ?
C6 C7 1.3566(18) . ?
C6 H6A 0.9300 . ?
C7 C8 1.4099(17) . ?
C7 H7A 0.9300 . ?
C8 C9 1.3896(16) . ?
C8 C20 1.5060(18) . ?
C9 C10 1.4467(18) . ?
C11 H11A 0.9600 . ?
C11 H11B 0.9600 . ?
C11 H11C 0.9600 . ?
C12 C13 1.5695(18) . ?
C12 H12A 0.9700 . ?
C12 H12B 0.9700 . ?
C13 C16 1.4732(17) . ?
C13 C15 1.4786(18) . ?
C13 C14 1.5457(18) . ?
C14 H14A 0.9700 . ?
C14 H14B 0.9700 . ?
C17 H17A 0.9600 . ?
C17 H17B 0.9600 . ?
C17 H17C 0.9600 . ?
C18 C19 1.5713(17) . ?
C18 H18A 0.9700 . ?
C18 H18B 0.9700 . ?
C19 C22 1.4753(19) . ?
C19 C21 1.4807(18) . ?
C19 C20 1.5433(17) . ?
C20 H20A 0.9700 . ?
C20 H20B 0.9700 . ?
N1S C1S 0.667(6) . ?
N1S C2S 1.372(5) . ?
N1S C1B 1.378(7) . ?
N1S H1SA 0.8999 . ?
C1S C2S 0.776(7) . ?
C2S H2SA 0.9600 . ?
C2S H2SB 0.9601 . ?
C2S H2SC 0.9599 . ?
N1A C1A 0.757(6) . ?
C1A C2A 1.165(5) . ?
C2A H2AC 1.0684 . ?
C2A H2AB 0.9600 . ?
C1B H1BA 0.9601 . ?
C1B H1BB 0.9601 . ?
C1B H1BC 0.9602 . ?

loop_
_geom_torsion_atom_site_label_1
_geom_torsion_atom_site_label_2
_geom_torsion_atom_site_label_3
_geom_torsion_atom_site_label_4
_geom_torsion
_geom_torsion_site_symmetry_1
_geom_torsion_site_symmetry_2
_geom_torsion_site_symmetry_3
_geom_torsion_site_symmetry_4
_geom_torsion_publ_flag
C12 N1 C1 C2 -22.26(16) . . . . ?
C11 N1 C1 C2 121.27(12) . . . . ?
C12 N1 C1 C10 157.98(11) . . . . ?
C11 N1 C1 C10 -58.48(15) . . . . ?
N1 C1 C2 C3 -172.95(10) . . . . ?
C10 C1 C2 C3 6.80(17) . . . . ?
N1 C1 C2 C14 7.46(17) . . . . ?
C10 C1 C2 C14 -172.78(11) . . . . ?
C1 C2 C3 C4 1.71(18) . . . . ?
C14 C2 C3 C4 -178.68(11) . . . . ?
C2 C3 C4 C5 -5.32(18) . . . . ?
C3 C4 C5 C6 -179.83(11) . . . . ?
C3 C4 C5 C10 0.29(17) . . . . ?
C4 C5 C6 C7 -178.91(11) . . . . ?
C10 C5 C6 C7 0.96(17) . . . . ?
C5 C6 C7 C8 -5.37(18) . . . . ?
C6 C7 C8 C9 1.07(18) . . . . ?
C6 C7 C8 C20 -178.08(11) . . . . ?
C7 C8 C9 N2 -171.93(11) . . . . ?
C20 C8 C9 N2 7.17(17) . . . . ?
C7 C8 C9 C10 7.48(17) . . . . ?
C20 C8 C9 C10 -173.42(11) . . . . ?
C18 N2 C9 C8 -22.48(16) . . . . ?
C17 N2 C9 C8 122.09(12) . . . . ?
C18 N2 C9 C10 158.12(11) . . . . ?
C17 N2 C9 C10 -57.31(15) . . . . ?
C4 C5 C10 C9 -172.80(10) . . . . ?
C6 C5 C10 C9 7.33(16) . . . . ?
C4 C5 C10 C1 7.93(16) . . . . ?
C6 C5 C10 C1 -171.94(10) . . . . ?
C8 C9 C10 C5 -11.43(16) . . . . ?
N2 C9 C10 C5 167.97(10) . . . . ?
C8 C9 C10 C1 167.78(11) . . . . ?
N2 C9 C10 C1 -12.82(18) . . . . ?
C2 C1 C10 C5 -11.38(16) . . . . ?
N1 C1 C10 C5 168.38(10) . . . . ?
C2 C1 C10 C9 169.41(11) . . . . ?
N1 C1 C10 C9 -10.83(18) . . . . ?
C1 N1 C12 C13 50.18(14) . . . . ?
C11 N1 C12 C13 -94.74(12) . . . . ?
N1 C12 C13 C16 -179.83(10) . . . . ?
N1 C12 C13 C15 60.24(14) . . . . ?
N1 C12 C13 C14 -60.48(13) . . . . ?
C1 C2 C14 C13 -20.87(16) . . . . ?
C3 C2 C14 C13 159.53(11) . . . . ?
C16 C13 C14 C2 161.71(11) . . . . ?
C15 C13 C14 C2 -78.41(13) . . . . ?
C12 C13 C14 C2 44.00(13) . . . . ?
C9 N2 C18 C19 50.53(14) . . . . ?
C17 N2 C18 C19 -95.03(12) . . . . ?
N2 C18 C19 C22 -179.95(10) . . . . ?
N2 C18 C19 C21 60.91(13) . . . . ?
N2 C18 C19 C20 -60.56(13) . . . . ?
C9 C8 C20 C19 -20.60(16) . . . . ?
C7 C8 C20 C19 158.54(10) . . . . ?
C22 C19 C20 C8 164.16(10) . . . . ?
C21 C19 C20 C8 -77.02(13) . . . . ?
C18 C19 C20 C8 44.15(13) . . . . ?
N1A N1S C1S C2S 42.3(19) 2_556 . . . ?
C2A N1S C1S C2S -149.1(16) . . . . ?
C1B N1S C1S C2S -147.0(15) . . . . ?
C1A N1S C1S C2S 50(2) 2_556 . . . ?
C1A N1S C1S C2S -155.3(13) . . . . ?
N1A N1S C1S C2A -168.7(5) 2_556 . . . ?
C2S N1S C1S C2A 149.1(16) . . . . ?
C1B N1S C1S C2A 2.0(4) . . . . ?
C1A N1S C1S C2A -161.1(11) 2_556 . . . ?
C1A N1S C1S C2A -6.2(4) . . . . ?
C2A N1S C1S N1A 168.7(5) . . . 2_556 ?
C2S N1S C1S N1A -42.3(19) . . . 2_556 ?
C1B N1S C1S N1A 170.7(8) . . . 2_556 ?
C1A N1S C1S N1A 7.5(7) 2_556 . . 2_556 ?
C1A N1S C1S N1A 162.5(8) . . . 2_556 ?
N1A N1S C1S C1B -170.7(8) 2_556 . . . ?
C2A N1S C1S C1B -2.0(4) . . . . ?
C2S N1S C1S C1B 147.0(15) . . . . ?
C1A N1S C1S C1B -163.2(13) 2_556 . . . ?
C1A N1S C1S C1B -8.3(3) . . . . ?
C2A C1S C2S N1S -131(2) . . . . ?
N1A C1S C2S N1S 27.3(13) 2_556 . . . ?
C1B C1S C2S N1S -107(3) . . . . ?
N1A N1S C2S C1S -142.8(17) 2_556 . . . ?
C2A N1S C2S C1S 31.4(17) . . . . ?
C1B N1S C2S C1S 38.9(17) . . . . ?
C1A N1S C2S C1S -145.7(17) 2_556 . . . ?
C1A N1S C2S C1S 32.6(17) . . . . ?
N1S N1A C1A C1B 57(3) 2_556 . . . ?
C1S N1A C1A C1B 54(3) 2_556 . . . ?
C2A N1A C1A C1B -57(10) . . . . ?
C1B N1A C1A N1S -57(3) . . . 2_556 ?
C1S N1A C1A N1S -3.8(3) 2_556 . . 2_556 ?
C2A N1A C1A N1S -114(11) . . . 2_556 ?
N1S N1A C1A N1S 10.7(8) 2_556 . . . ?
C1B N1A C1A N1S -47(2) . . . . ?
C1S N1A C1A N1S 7.0(9) 2_556 . . . ?
C2A N1A C1A N1S -104(11) . . . . ?
C1S N1S C1A C1B 33.7(14) . . . . ?
N1A N1S C1A C1B -163.5(12) 2_556 . . . ?
C2A N1S C1A C1B 23.4(12) . . . . ?
C2S N1S C1A C1B 21.5(13) . . . . ?
C1A N1S C1A C1B -159.8(13) 2_556 . . . ?
C1S N1S C1A N1A -174.6(9) . . . . ?
N1A N1S C1A N1A -11.8(9) 2_556 . . . ?
C2A N1S C1A N1A 175.2(8) . . . . ?
C2S N1S C1A N1A 173.3(6) . . . . ?
C1B N1S C1A N1A 151.8(15) . . . . ?
C1A N1S C1A N1A -8.0(6) 2_556 . . . ?
C1S N1S C1A C2A 10.3(7) . . . . ?
N1A N1S C1A C2A 173.0(4) 2_556 . . . ?
C2S N1S C1A C2A -1.9(4) . . . . ?
C1B N1S C1A C2A -23.4(12) . . . . ?
C1A N1S C1A C2A 176.8(4) 2_556 . . . ?
C1S N1S C1A N1S -166.5(7) . . . 2_556 ?
N1A N1S C1A N1S -3.8(3) 2_556 . . 2_556 ?
C2A N1S C1A N1S -176.8(4) . . . 2_556 ?
C2S N1S C1A N1S -178.7(4) . . . 2_556 ?
C1B N1S C1A N1S 159.8(13) . . . 2_556 ?
C1A N1S C1A N1S 0.0 2_556 . . 2_556 ?
N1S C1A C2A C1B 46(2) 2_556 . . . ?
N1S C1A C2A C1B 42(2) . . . . ?
C1B C1A C2A N1S -42(2) . . . . ?
N1S C1A C2A N1S 4.4(5) 2_556 . . . ?
C1B C1A C2A C1S -47(2) . . . . ?
N1S C1A C2A C1S -0.9(7) 2_556 . . . ?
N1S C1A C2A C1S -5.3(4) . . . . ?
C1B C1A C2A N1A 66(11) . . . . ?
N1S C1A C2A N1A 112(11) 2_556 . . . ?
N1S C1A C2A N1A 107(11) . . . . ?
C1S N1S C2A C1B 175.4(9) . . . . ?
N1A N1S C2A C1B -27.8(11) 2_556 . . . ?
C2S N1S C2A C1B 165.3(7) . . . . ?
C1A N1S C2A C1B -17.5(8) 2_556 . . . ?
C1A N1S C2A C1B -13.5(7) . . . . ?
C1S N1S C2A C1A -171.2(6) . . . . ?
N1A N1S C2A C1A -14.3(8) 2_556 . . . ?
C2S N1S C2A C1A 178.7(3) . . . . ?
C1B N1S C2A C1A 13.5(7) . . . . ?
C1A N1S C2A C1A -4.0(5) 2_556 . . . ?
N1A N1S C2A C1S 156.8(10) 2_556 . . . ?
C2S N1S C2A C1S -10.1(6) . . . . ?
C1B N1S C2A C1S -175.4(9) . . . . ?
C1A N1S C2A C1S 167.1(7) 2_556 . . . ?
C1A N1S C2A C1S 171.2(6) . . . . ?
C1S N1S C2A N1A -172.4(6) . . . . ?
N1A N1S C2A N1A -15.6(8) 2_556 . . . ?
C2S N1S C2A N1A 177.4(2) . . . . ?
C1B N1S C2A N1A 12.2(7) . . . . ?
C1A N1S C2A N1A -5.3(3) 2_556 . . . ?
C1A N1S C2A N1A -1.3(2) . . . . ?
N1S C1S C2A C1B -5.0(10) . . . . ?
C2S C1S C2A C1B 146.1(13) . . . . ?
N1A C1S C2A C1B -12.6(9) 2_556 . . . ?
N1S C1S C2A C1A 11.0(8) . . . . ?
C2S C1S C2A C1A 162.1(10) . . . . ?
N1A C1S C2A C1A 3.5(6) 2_556 . . . ?
C1B C1S C2A C1A 16.0(8) . . . . ?
C2S C1S C2A N1S 151.1(16) . . . . ?
N1A C1S C2A N1S -7.6(3) 2_556 . . . ?
C1B C1S C2A N1S 5.0(10) . . . . ?
N1S C1S C2A N1A 9.5(7) . . . . ?
C2S C1S C2A N1A 160.6(10) . . . . ?
N1A C1S C2A N1A 1.9(6) 2_556 . . . ?
C1B C1S C2A N1A 14.5(7) . . . . ?
C1A N1A C2A C1B 111(11) . . . . ?
N1S N1A C2A C1B 45(2) 2_556 . . . ?
C1S N1A C2A C1B 40(2) 2_556 . . . ?
N1S N1A C2A C1A -66(11) 2_556 . . . ?
C1B N1A C2A C1A -111(11) . . . . ?
C1S N1A C2A C1A -71(11) 2_556 . . . ?
C1A N1A C2A N1S 73(11) . . . . ?
N1S N1A C2A N1S 6.9(4) 2_556 . . . ?
C1B N1A C2A N1S -38(2) . . . . ?
C1S N1A C2A N1S 2.3(4) 2_556 . . . ?
C1A N1A C2A C1S 68(11) . . . . ?
N1S N1A C2A C1S 2.4(5) 2_556 . . . ?
C1B N1A C2A C1S -43(2) . . . . ?
C1S N1A C2A C1S -2.2(7) 2_556 . . . ?
N1S C2A C1B C1A 139.0(19) . . . . ?
C1S C2A C1B C1A 141.3(17) . . . . ?
N1A C2A C1B C1A -3.5(6) . . . . ?
C1A C2A C1B N1S -139.0(19) . . . . ?
C1S C2A C1B N1S 2.4(5) . . . . ?
N1A C2A C1B N1S -142.5(19) . . . . ?
C1A C2A C1B N1A 3.5(6) . . . . ?
N1S C2A C1B N1A 142.5(19) . . . . ?
C1S C2A C1B N1A 144.9(17) . . . . ?
C1A C2A C1B C1S -141.3(17) . . . . ?
N1S C2A C1B C1S -2.4(5) . . . . ?
N1A C2A C1B C1S -144.9(17) . . . . ?
N1A C1A C1B C2A 170.9(16) . . . . ?
N1S C1A C1B C2A -142.9(17) 2_556 . . . ?
N1S C1A C1B C2A -120(2) . . . . ?
N1A C1A C1B N1S -70(3) . . . . ?
C2A C1A C1B N1S 120(3) . . . . ?
N1S C1A C1B N1S -23.3(14) 2_556 . . . ?
C2A C1A C1B N1A -170.9(16) . . . . ?
N1S C1A C1B N1A 46(2) 2_556 . . . ?
N1S C1A C1B N1A 70(3) . . . . ?
N1A C1A C1B C1S -92(3) . . . . ?
C2A C1A C1B C1S 97(3) . . . . ?
N1S C1A C1B C1S -46(2) 2_556 . . . ?
N1S C1A C1B C1S -22.9(10) . . . . ?
C1S N1S C1B C2A -4.9(10) . . . . ?
N1A N1S C1B C2A 164.4(6) 2_556 . . . ?
C2S N1S C1B C2A -17.7(9) . . . . ?
C1A N1S C1B C2A 165.8(7) 2_556 . . . ?
C1A N1S C1B C2A 144.9(17) . . . . ?
C1S N1S C1B C1A -149.8(13) . . . . ?
N1A N1S C1B C1A 19.5(15) 2_556 . . . ?
C2A N1S C1B C1A -144.9(17) . . . . ?
C2S N1S C1B C1A -162.7(11) . . . . ?
C1A N1S C1B C1A 20.8(13) 2_556 . . . ?
C1S N1S C1B N1A -162.8(8) . . . . ?
N1A N1S C1B N1A 6.5(10) 2_556 . . . ?
C2A N1S C1B N1A -158.0(12) . . . . ?
C2S N1S C1B N1A -175.7(5) . . . . ?
C1A N1S C1B N1A 7.8(7) 2_556 . . . ?
C1A N1S C1B N1A -13.0(8) . . . . ?
N1A N1S C1B C1S 169.3(9) 2_556 . . . ?
C2A N1S C1B C1S 4.9(10) . . . . ?
C2S N1S C1B C1S -12.9(6) . . . . ?
C1A N1S C1B C1S 170.6(7) 2_556 . . . ?
C1A N1S C1B C1S 149.8(13) . . . . ?
C1A N1A C1B C2A -12(2) . . . . ?
N1S N1A C1B C2A -136(2) 2_556 . . . ?
C1S N1A C1B C2A -142.9(19) 2_556 . . . ?
N1S N1A C1B C1A -124(3) 2_556 . . . ?
C1S N1A C1B C1A -131(3) 2_556 . . . ?
C2A N1A C1B C1A 12(2) . . . . ?
C1A N1A C1B N1S 119(3) . . . . ?
N1S N1A C1B N1S -4.9(7) 2_556 . . . ?
C1S N1A C1B N1S -11.5(8) 2_556 . . . ?
C2A N1A C1B N1S 131(2) . . . . ?
C1A N1A C1B C1S 107(3) . . . . ?
N1S N1A C1B C1S -17.6(11) 2_556 . . . ?
C1S N1A C1B C1S -24.2(13) 2_556 . . . ?
C2A N1A C1B C1S 119(3) . . . . ?
N1S C1S C1B C2A 173.9(12) . . . . ?
C2S C1S C1B C2A -54.1(19) . . . . ?
N1A C1S C1B C2A 168.0(9) 2_556 . . . ?
N1S C1S C1B C1A 49(2) . . . . ?
C2S C1S C1B C1A -179(2) . . . . ?
C2A C1S C1B C1A -125(2) . . . . ?
N1A C1S C1B C1A 42.9(19) 2_556 . . . ?
C2S C1S C1B N1S 132(2) . . . . ?
C2A C1S C1B N1S -173.9(12) . . . . ?
N1A C1S C1B N1S -5.9(5) 2_556 . . . ?
N1S C1S C1B N1A 27.1(12) . . . . ?
C2S C1S C1B N1A 159.0(15) . . . . ?
C2A C1S C1B N1A -146.9(17) . . . . ?
N1A C1S C1B N1A 21.1(12) 2_556 . . . ?
